data_4075592
loop_
_publ_author_name
'Tsang, Jenkins Y. K.'
'Buschhaus, Miriam S. A.'
'Legzdins, Peter'
'Patrick, Brian O.'

_publ_section_title
;
 Ortho-Selective C&#x2212;H Activation of Substituted Benzenes Effected by
 a Tungsten Alkylidene Complex without Substituent Coordination
;
_journal_issue 17
_journal_name_full Organometallics
_journal_page_first 4215
_journal_paper_doi 10.1021/om060390j
_journal_volume 25
_journal_year 2006
_chemical_formula_moiety 'C22 H33 N O2 W'
_chemical_formula_sum 'C22 H33 N O2 W'
_chemical_formula_weight 527.34
_chemical_name_common 'Complex 5a'
_chemical_name_systematic
;
 ?
;
_space_group_IT_number 14
_symmetry_cell_setting monoclinic
_symmetry_space_group_name_Hall '-P 2yn'
_symmetry_space_group_name_H-M 'P 1 21/n 1'
_atom_sites_solution_hydrogens geom
_atom_sites_solution_primary direct
_atom_sites_solution_secondary difmap
_audit_creation_method SHELXL-97
_cell_angle_alpha 90.00
_cell_angle_beta 97.101(3)
_cell_angle_gamma 90.00
_cell_formula_units_Z 4
_cell_length_a 10.6196(11)
_cell_length_b 18.1403(13)
_cell_length_c 11.2112(10)
_cell_measurement_temperature 173(2)
_cell_measurement_theta_max 27.9
_cell_measurement_theta_min 2.2
_cell_volume 2143.2(3)
_computing_data_collection CrystalClear
_computing_structure_refinement 'SHELXL-97 (Sheldrick, 1997)'
_diffrn_ambient_temperature 173(2)
_diffrn_detector_area_resol_mean 11.7647
_diffrn_measured_fraction_theta_full 0.915
_diffrn_measured_fraction_theta_max 0.915
_diffrn_radiation_monochromator graphite
_diffrn_radiation_source 'fine-focus sealed tube'
_diffrn_radiation_type MoK\a
_diffrn_radiation_wavelength 0.71073
_diffrn_reflns_av_R_equivalents 0.0454
_diffrn_reflns_av_sigmaI/netI 0.0379
_diffrn_reflns_limit_h_max 12
_diffrn_reflns_limit_h_min -12
_diffrn_reflns_limit_k_max 20
_diffrn_reflns_limit_k_min -22
_diffrn_reflns_limit_l_max 14
_diffrn_reflns_limit_l_min -13
_diffrn_reflns_number 18559
_diffrn_reflns_theta_full 27.87
_diffrn_reflns_theta_max 27.87
_diffrn_reflns_theta_min 2.15
_exptl_absorpt_coefficient_mu 5.405
_exptl_absorpt_correction_T_max 0.582
_exptl_absorpt_correction_T_min 0.295
_exptl_absorpt_correction_type multi-scan
_exptl_crystal_colour 'dark red'
_exptl_crystal_density_diffrn 1.634
_exptl_crystal_density_method 'not measured'
_exptl_crystal_description prism
_exptl_crystal_F_000 1048
_exptl_crystal_size_max 0.50
_exptl_crystal_size_mid 0.50
_exptl_crystal_size_min 0.10
_refine_diff_density_max 4.605
_refine_diff_density_min -3.493
_refine_diff_density_rms 0.209
_refine_ls_extinction_method none
_refine_ls_goodness_of_fit_ref 1.096
_refine_ls_hydrogen_treatment mixed
_refine_ls_matrix_type full
_refine_ls_number_parameters 252
_refine_ls_number_reflns 4666
_refine_ls_number_restraints 0
_refine_ls_restrained_S_all 1.096
_refine_ls_R_factor_all 0.0369
_refine_ls_R_factor_gt 0.0356
_refine_ls_shift/su_max 0.001
_refine_ls_shift/su_mean 0.000
_refine_ls_structure_factor_coef Fsqd
_refine_ls_weighting_details 'calc w=1/[\s^2^(Fo^2^)+(0.0621P)^2^+1.0036P] where P=(Fo^2^+2Fc^2^)/3'
_refine_ls_weighting_scheme calc
_refine_ls_wR_factor_gt 0.0907
_refine_ls_wR_factor_ref 0.0925
_reflns_number_gt 4443
_reflns_number_total 4666
_reflns_threshold_expression >2sigma(I)
_cod_data_source_file om060390jsi20060508_015155.cif
_cod_data_source_block pl290
_cod_depositor_comments
;
The following automatic conversions were performed:

'_symmetry_cell_setting' value 'Monoclinic' changed to 'monoclinic'
according to /home/saulius/struct/CIF-dictionaries/cif_core.dic
dictionary named 'cif_core.dic' version 2.4.1 from
2010-06-29.

'_exptl_absorpt_correction_type' value 'Multi-scan'
changed to 'multi-scan' according to
/home/saulius/struct/CIF-dictionaries/cif_core.dic dictionary named
'cif_core.dic' version 2.4.1 from 2010-06-29.

Automatic conversion script
Id: cif_fix_values 1715 2011-07-08 13:25:40Z adriana 
;
_cod_original_sg_symbol_H-M 'P 21/n'
_cod_database_code 4075592

loop_
_symmetry_equiv_pos_as_xyz
'x, y, z'
'-x+1/2, y+1/2, -z+1/2'
'-x, -y, -z'
'x-1/2, -y-1/2, z-1/2'

loop_
_atom_site_label
_atom_site_type_symbol
_atom_site_fract_x
_atom_site_fract_y
_atom_site_fract_z
_atom_site_U_iso_or_equiv
_atom_site_adp_type
_atom_site_occupancy
_atom_site_symmetry_multiplicity
_atom_site_calc_flag
_atom_site_refinement_flags
W1 W 0.272015(11) 0.120352(7) 0.737242(10) 0.01039(9) Uani 1 1 d .
N1 N 0.2621(3) 0.21457(15) 0.6980(3) 0.0177(6) Uani 1 1 d .
O1 O 0.1669(2) -0.02605(13) 0.6196(2) 0.0180(5) Uani 1 1 d .
C16 C 0.4597(3) 0.13634(19) 0.8638(3) 0.0176(6) Uani 1 1 d .
C14 C 0.3743(3) 0.01876(17) 0.8579(3) 0.0144(6) Uani 1 1 d .
C15 C 0.3883(3) 0.08545(18) 0.9262(3) 0.0158(6) Uani 1 1 d .
C17 C 0.4898(3) 0.1005(2) 0.7571(3) 0.0171(6) Uani 1 1 d .
C8 C 0.1063(3) 0.11294(17) 0.8246(3) 0.0143(7) Uani 1 1 d .
C12 C 0.0813(5) 0.2270(3) 0.9432(5) 0.0538(15) Uani 1 1 d .
H12A H 0.0241 0.2678 0.9563 0.081 Uiso 1 1 calc R
H12B H 0.1571 0.2464 0.9124 0.081 Uiso 1 1 calc R
H12C H 0.1061 0.2014 1.0194 0.081 Uiso 1 1 calc R
C13 C 0.4378(3) 0.02746(17) 0.7551(3) 0.0148(6) Uani 1 1 d .
O2 O 0.2721(3) 0.27990(14) 0.6741(3) 0.0353(7) Uani 1 1 d .
C5 C 0.2092(4) 0.11514(19) 0.3363(4) 0.0214(8) Uani 1 1 d .
H5 H 0.2185 0.1485 0.2727 0.026 Uiso 1 1 calc R
C21 C 0.5047(4) 0.2111(2) 0.9076(4) 0.0315(9) Uani 1 1 d .
H21A H 0.5846 0.2062 0.9610 0.047 Uiso 1 1 calc R
H21B H 0.4407 0.2339 0.9516 0.047 Uiso 1 1 calc R
H21C H 0.5184 0.2422 0.8388 0.047 Uiso 1 1 calc R
C18 C 0.4602(3) -0.0307(2) 0.6634(3) 0.0235(7) Uani 1 1 d .
H18A H 0.4202 -0.0770 0.6834 0.035 Uiso 1 1 calc R
H18B H 0.5516 -0.0384 0.6640 0.035 Uiso 1 1 calc R
H18C H 0.4234 -0.0144 0.5833 0.035 Uiso 1 1 calc R
C9 C 0.0138(4) 0.1734(2) 0.8525(3) 0.0249(8) Uani 1 1 d .
C2 C 0.1823(3) 0.01802(17) 0.5224(3) 0.0142(6) Uani 1 1 d .
C4 C 0.1610(4) 0.0452(2) 0.3112(3) 0.0243(7) Uani 1 1 d .
H4 H 0.1369 0.0307 0.2302 0.029 Uiso 1 1 calc R
C11 C -0.0385(4) 0.2159(3) 0.7387(4) 0.0381(10) Uani 1 1 d .
H11A H -0.0779 0.1813 0.6781 0.057 Uiso 1 1 calc R
H11B H 0.0310 0.2420 0.7069 0.057 Uiso 1 1 calc R
H11C H -0.1021 0.2516 0.7583 0.057 Uiso 1 1 calc R
C20 C 0.3460(4) 0.0968(3) 1.0475(3) 0.0297(8) Uani 1 1 d .
H20A H 0.4101 0.0767 1.1094 0.045 Uiso 1 1 calc R
H20B H 0.2651 0.0714 1.0508 0.045 Uiso 1 1 calc R
H20C H 0.3353 0.1496 1.0615 0.045 Uiso 1 1 calc R
C19 C 0.3080(4) -0.0488(2) 0.8964(4) 0.0257(8) Uani 1 1 d .
H19A H 0.3215 -0.0898 0.8426 0.039 Uiso 1 1 calc R
H19B H 0.2169 -0.0388 0.8928 0.039 Uiso 1 1 calc R
H19C H 0.3424 -0.0617 0.9789 0.039 Uiso 1 1 calc R
C22 C 0.5713(4) 0.1304(3) 0.6676(5) 0.0313(10) Uani 1 1 d .
H22A H 0.5764 0.1842 0.6750 0.047 Uiso 1 1 calc R
H22B H 0.5339 0.1172 0.5861 0.047 Uiso 1 1 calc R
H22C H 0.6567 0.1093 0.6835 0.047 Uiso 1 1 calc R
C1 C 0.2325(3) 0.08836(16) 0.5519(3) 0.0132(6) Uani 1 1 d .
C6 C 0.2440(3) 0.1364(2) 0.4554(3) 0.0172(6) Uani 1 1 d .
H6 H 0.2764 0.1846 0.4718 0.021 Uiso 1 1 calc R
C7 C 0.1313(4) -0.1013(2) 0.5964(4) 0.0249(7) Uani 1 1 d .
H7A H 0.0458 -0.1032 0.5522 0.037 Uiso 1 1 calc R
H7B H 0.1322 -0.1277 0.6727 0.037 Uiso 1 1 calc R
H7C H 0.1915 -0.1245 0.5484 0.037 Uiso 1 1 calc R
C3 C 0.1477(3) -0.00393(19) 0.4035(3) 0.0192(7) Uani 1 1 d .
H3 H 0.1154 -0.0521 0.3860 0.023 Uiso 1 1 calc R
C10 C -0.0977(5) 0.1374(3) 0.9040(5) 0.0434(12) Uani 1 1 d .
H10A H -0.0666 0.1113 0.9783 0.065 Uiso 1 1 calc R
H10B H -0.1397 0.1024 0.8455 0.065 Uiso 1 1 calc R
H10C H -0.1584 0.1755 0.9213 0.065 Uiso 1 1 calc R
H08B H 0.076(4) 0.090(2) 0.751(4) 0.018(10) Uiso 1 1 d .
H08A H 0.115(4) 0.071(2) 0.881(4) 0.018(10) Uiso 1 1 d .

loop_
_atom_site_aniso_label
_atom_site_aniso_U_11
_atom_site_aniso_U_22
_atom_site_aniso_U_33
_atom_site_aniso_U_23
_atom_site_aniso_U_13
_atom_site_aniso_U_12
W1 0.00979(13) 0.00836(12) 0.01166(13) 0.00009(3) -0.00413(8) 0.00091(3)
N1 0.0199(15) 0.0138(13) 0.0167(14) 0.0003(10) -0.0080(10) 0.0014(10)
O1 0.0202(13) 0.0117(12) 0.0209(12) 0.0002(9) -0.0021(9) -0.0028(9)
C16 0.0146(17) 0.0160(14) 0.0188(18) 0.0013(12) -0.0113(13) -0.0008(12)
C14 0.0137(16) 0.0107(15) 0.0172(16) 0.0042(11) -0.0052(12) 0.0028(11)
C15 0.0132(16) 0.0203(17) 0.0118(15) 0.0020(11) -0.0068(11) 0.0041(11)
C17 0.0106(16) 0.0208(16) 0.0181(17) 0.0074(13) -0.0059(12) 0.0004(13)
C8 0.0080(17) 0.0171(17) 0.0172(18) -0.0007(11) -0.0009(13) -0.0023(10)
C12 0.044(3) 0.053(3) 0.059(3) -0.041(3) -0.011(2) 0.016(2)
C13 0.0125(15) 0.0138(15) 0.0163(15) 0.0014(11) -0.0059(11) 0.0060(11)
O2 0.053(2) 0.0092(12) 0.0395(17) 0.0054(10) -0.0089(14) -0.0032(12)
C5 0.022(2) 0.029(2) 0.0126(19) 0.0033(11) 0.0009(14) 0.0013(12)
C21 0.032(2) 0.0182(18) 0.039(2) -0.0034(14) -0.0152(17) -0.0059(15)
C18 0.0184(18) 0.0256(18) 0.0242(18) -0.0064(13) -0.0064(13) 0.0117(13)
C9 0.0194(19) 0.026(2) 0.029(2) -0.0091(14) -0.0004(14) 0.0093(14)
C2 0.0099(15) 0.0147(15) 0.0169(16) -0.0016(11) -0.0031(11) 0.0030(11)
C4 0.023(2) 0.034(2) 0.0143(16) -0.0048(13) -0.0024(13) 0.0026(14)
C11 0.032(2) 0.036(2) 0.045(3) -0.0005(18) -0.0011(19) 0.0208(18)
C20 0.031(2) 0.043(2) 0.0141(18) 0.0005(16) 0.0001(14) 0.0134(18)
C19 0.022(2) 0.0196(19) 0.034(2) 0.0142(14) -0.0024(15) -0.0035(14)
C22 0.015(2) 0.047(2) 0.032(3) 0.0152(18) 0.0036(18) -0.0042(16)
C1 0.0085(15) 0.0147(16) 0.0156(15) -0.0005(10) -0.0017(11) 0.0033(10)
C6 0.0141(17) 0.0181(15) 0.0193(18) 0.0013(13) 0.0013(13) -0.0016(12)
C7 0.024(2) 0.0136(16) 0.035(2) 0.0012(14) -0.0035(15) -0.0036(14)
C3 0.0133(16) 0.0220(17) 0.0210(17) -0.0078(12) -0.0030(12) 0.0004(12)
C10 0.029(3) 0.056(3) 0.049(3) -0.006(2) 0.018(2) 0.012(2)

loop_
_atom_type_symbol
_atom_type_description
_atom_type_scat_dispersion_real
_atom_type_scat_dispersion_imag
_atom_type_scat_source
C C 0.0033 0.0016 'International Tables Vol C Tables 4.2.6.8 and 6.1.1.4'
H H 0.0000 0.0000 'International Tables Vol C Tables 4.2.6.8 and 6.1.1.4'
N N 0.0061 0.0033 'International Tables Vol C Tables 4.2.6.8 and 6.1.1.4'
O O 0.0106 0.0060 'International Tables Vol C Tables 4.2.6.8 and 6.1.1.4'
W W -0.8490 6.8722 'International Tables Vol C Tables 4.2.6.8 and 6.1.1.4'

loop_
_geom_angle_atom_site_label_1
_geom_angle_atom_site_label_2
_geom_angle_atom_site_label_3
_geom_angle
N1 W1 C8 98.56(13)
N1 W1 C1 91.28(12)
C8 W1 C1 110.84(13)
N1 W1 C16 92.96(12)
C8 W1 C16 115.16(14)
C1 W1 C16 132.53(13)
N1 W1 C17 101.67(13)
C8 W1 C17 144.92(13)
C1 W1 C17 97.11(12)
C16 W1 C17 35.92(13)
N1 W1 C15 118.91(12)
C8 W1 C15 86.63(13)
C1 W1 C15 143.10(11)
C16 W1 C15 35.27(12)
C17 W1 C15 58.50(12)
N1 W1 C13 135.51(13)
C8 W1 C13 123.54(12)
C1 W1 C13 86.85(11)
C16 W1 C13 58.41(11)
C17 W1 C13 35.06(12)
C15 W1 C13 57.02(11)
N1 W1 C14 150.69(12)
C8 W1 C14 91.92(12)
C1 W1 C14 110.48(11)
C16 W1 C14 57.93(11)
C17 W1 C14 57.61(12)
C15 W1 C14 34.20(11)
C13 W1 C14 33.65(11)
O2 N1 W1 171.6(3)
C2 O1 C7 117.6(3)
C17 C16 C15 107.6(3)
C17 C16 C21 126.1(4)
C15 C16 C21 126.1(4)
C17 C16 W1 72.28(18)
C15 C16 W1 75.57(18)
C21 C16 W1 121.9(2)
C13 C14 C15 108.3(3)
C13 C14 C19 127.8(3)
C15 C14 C19 123.9(3)
C13 C14 W1 71.98(16)
C15 C14 W1 70.74(17)
C19 C14 W1 125.4(2)
C14 C15 C16 108.1(3)
C14 C15 C20 125.4(3)
C16 C15 C20 126.3(3)
C14 C15 W1 75.07(17)
C16 C15 W1 69.16(17)
C20 C15 W1 125.9(2)
C16 C17 C13 107.9(3)
C16 C17 C22 126.8(4)
C13 C17 C22 125.1(4)
C16 C17 W1 71.80(19)
C13 C17 W1 76.41(19)
C22 C17 W1 121.8(2)
C9 C8 W1 129.7(2)
C14 C13 C17 108.2(3)
C14 C13 C18 127.4(3)
C17 C13 C18 124.2(3)
C14 C13 W1 74.37(18)
C17 C13 W1 68.53(18)
C18 C13 W1 127.0(2)
C4 C5 C6 119.7(3)
C12 C9 C10 110.1(4)
C12 C9 C8 109.5(3)
C10 C9 C8 108.5(3)
C12 C9 C11 109.1(4)
C10 C9 C11 108.2(4)
C8 C9 C11 111.5(3)
O1 C2 C3 123.2(3)
O1 C2 C1 114.8(3)
C3 C2 C1 122.0(3)
C5 C4 C3 120.4(3)
C6 C1 C2 116.6(3)
C6 C1 W1 123.5(2)
C2 C1 W1 119.7(2)
C5 C6 C1 121.8(3)
C4 C3 C2 119.4(3)

loop_
_geom_bond_atom_site_label_1
_geom_bond_atom_site_label_2
_geom_bond_distance
W1 N1 1.765(3)
W1 C8 2.122(4)
W1 C1 2.149(3)
W1 C16 2.318(3)
W1 C17 2.324(3)
W1 C15 2.402(3)
W1 C13 2.427(3)
W1 C14 2.458(3)
N1 O2 1.223(4)
O1 C2 1.378(4)
O1 C7 1.432(4)
C16 C17 1.431(5)
C16 C15 1.432(5)
C16 C21 1.501(5)
C14 C13 1.415(5)
C14 C15 1.430(4)
C14 C19 1.502(4)
C15 C20 1.497(5)
C17 C13 1.434(5)
C17 C22 1.505(5)
C8 C9 1.530(5)
C12 C9 1.521(5)
C13 C18 1.513(4)
C5 C4 1.385(5)
C5 C6 1.395(5)
C9 C10 1.527(7)
C9 C11 1.535(6)
C2 C3 1.396(4)
C2 C1 1.406(4)
C4 C3 1.385(5)
C1 C6 1.406(5)
